data_2021935
loop_
_publ_author_name
'Tan, Xue-Jie'
'Liu, Shuai'
'Hei, Xiao-Ming'
'Yang, Feng-Cun'
'He, Peng-Bing'
'Guo, Feng'
'Xing, Dian-Xiang'

_publ_section_title
;
 Structural and theoretical study of four novel norcantharidine
 derivatives: two new cases of conditional isomorphism
;
_journal_coeditor_code YO3069
_journal_issue 1
_journal_name_full 'Acta Crystallographica Section C'
_journal_page_first 75
_journal_page_last 86
_journal_paper_doi 10.1107/S2053229619016164
_journal_volume 76
_journal_year 2020
_chemical_absolute_configuration syn
_chemical_formula_iupac 'C14 H12 N2 O5'
_chemical_formula_moiety 'C14 H12 N2 O5'
_chemical_formula_sum 'C14 H12 N2 O5'
_chemical_formula_weight 288.26
_chemical_name_common
;
norcantharidine - 4-nitraaniline
;
_chemical_name_systematic
(3a<i>R</i>,4<i>S</i>,7<i>R</i>,7a<i>S</i>)-2-(4-nitrophenyl)-3a,4,5,6,7,7a-hexahydro-1<i>H</i>-4,7-epoxyisoindole-1,3(2<i>H</i>)-dione
_space_group_crystal_system monoclinic
_space_group_IT_number 4
_space_group_name_Hall 'P 2yb'
_space_group_name_H-M_alt 'P 1 21 1'
_atom_sites_solution_hydrogens difmap
_audit_creation_method SHELXL-2016/6
_cell_angle_alpha 90
_cell_angle_beta 98.918(7)
_cell_angle_gamma 90
_cell_formula_units_Z 2
_cell_length_a 5.3661(4)
_cell_length_b 18.6171(16)
_cell_length_c 6.6116(5)
_cell_measurement_reflns_used 380
_cell_measurement_temperature 293(2)
_cell_measurement_theta_max 26.00
_cell_measurement_theta_min 2.45
_cell_volume 652.52(9)
_computing_cell_refinement
;
SMART (Bruker, 2000)
;
_computing_data_collection
;
SMART (Bruker, 2000)
;
_computing_data_reduction
;
SAINT (Bruker, 2000)
;
_computing_molecular_graphics
;
SHELXTL (Bruker, 2000), PLATON (Spek, 2009), WinGX2014
(Farrugia, 2012),
DIAMOND (Brandenburg & Putz, 1999) and Mercury (Macrae <i>et al.</i>,
2008)
;
_computing_publication_material
;
SHELXL2016 (Sheldrick, 2015b)
;
_computing_structure_refinement
;
SHELXL2016 (Sheldrick, 2015b)
;
_computing_structure_solution
;
SHELXT (Sheldrick, 2015a)
;
_diffrn_ambient_temperature 293(2)
_diffrn_detector_area_resol_mean 10.12
_diffrn_measured_fraction_theta_full 0.995
_diffrn_measured_fraction_theta_max 0.963
_diffrn_measurement_device_type 'Bruker SMART CCD area detector'
_diffrn_measurement_method 'phi and omega scans'
_diffrn_radiation_type CuK\a
_diffrn_radiation_wavelength 1.54184
_diffrn_reflns_av_R_equivalents 0.0217
_diffrn_reflns_av_unetI/netI 0.0355
_diffrn_reflns_limit_h_max 5
_diffrn_reflns_limit_h_min -6
_diffrn_reflns_limit_k_max 22
_diffrn_reflns_limit_k_min -22
_diffrn_reflns_limit_l_max 8
_diffrn_reflns_limit_l_min -7
_diffrn_reflns_number 2121
_diffrn_reflns_theta_full 67.684
_diffrn_reflns_theta_max 71.350
_diffrn_reflns_theta_min 4.751
_diffrn_source 'fine-focus sealed tube'
_exptl_absorpt_coefficient_mu 0.960
_exptl_absorpt_correction_T_max 0.080
_exptl_absorpt_correction_T_min 0.070
_exptl_absorpt_correction_type multi-scan
_exptl_absorpt_process_details
;
(SADABS; Bruker, 2000)
;
_exptl_crystal_colour 'light yellow'
_exptl_crystal_density_diffrn 1.467
_exptl_crystal_density_method 'not measured'
_exptl_crystal_description plate
_exptl_crystal_F_000 300
_exptl_crystal_size_max 0.33
_exptl_crystal_size_mid 0.30
_exptl_crystal_size_min 0.12
_refine_diff_density_max 0.177
_refine_diff_density_min -0.157
_refine_ls_abs_structure_details
;
Flack <i>x</i> determined using 354 quotients [(I+)-(I-)]/[(I+)+(I-)]
(Parsons <i>et al.</i>,  2013)
;
_refine_ls_abs_structure_Flack 0.5(3)
_refine_ls_extinction_coef 0.0126(19)
_refine_ls_extinction_expression Fc^*^=kFc[1+0.001xFc^2^\l^3^/sin(2\q)]^-1/4^
_refine_ls_extinction_method
;
SHELXL2016 (Sheldrick, 2015b)
;
_refine_ls_goodness_of_fit_ref 1.059
_refine_ls_hydrogen_treatment refall
_refine_ls_matrix_type full
_refine_ls_number_parameters 239
_refine_ls_number_reflns 1717
_refine_ls_number_restraints 1
_refine_ls_restrained_S_all 1.058
_refine_ls_R_factor_all 0.0447
_refine_ls_R_factor_gt 0.0403
_refine_ls_shift/su_max 0.000
_refine_ls_shift/su_mean 0.000
_refine_ls_structure_factor_coef Fsqd
_refine_ls_weighting_details 'w=1/[\s^2^(Fo^2^)+(0.0546P)^2^+0.0162P] where P=(Fo^2^+2Fc^2^)/3'
_refine_ls_weighting_scheme calc
_refine_ls_wR_factor_gt 0.1022
_refine_ls_wR_factor_ref 0.1091
_reflns_number_gt 1549
_reflns_number_total 1717
_reflns_threshold_expression 'I > 2\s(I)'
_cod_data_source_file yo3069sup1.cif
_cod_data_source_block NCA-NA
_cod_original_sg_symbol_H-M 'P 21'
_cod_database_code 2021935
_shelx_space_group_comment
;
The symmetry employed for this shelxl refinement is uniquely defined
by the following loop, which should always be used as a source of
symmetry information in preference to the above space-group names.
They are only intended as comments.
;
_shelx_estimated_absorpt_t_min 0.521
_shelx_estimated_absorpt_t_max 0.824

loop_
_space_group_symop_operation_xyz
'x, y, z'
'-x, y+1/2, -z'

loop_
_atom_site_type_symbol
_atom_site_label
_atom_site_fract_x
_atom_site_fract_y
_atom_site_fract_z
_atom_site_U_iso_or_equiv
_atom_site_adp_type
_atom_site_calc_flag
_atom_site_occupancy
C C1 0.2048(7) -0.0320(2) 0.3085(6) 0.0522(9) Uani d 1
C C2 0.4905(6) -0.0221(2) 0.3598(5) 0.0462(8) Uani d 1
C C3 0.5522(6) -0.0685(2) 0.5521(6) 0.0463(8) Uani d 1
C C4 0.2911(7) -0.0940(2) 0.5848(6) 0.0511(9) Uani d 1
C C5 0.2009(9) -0.1524(3) 0.4287(7) 0.0614(11) Uani d 1
C C6 0.1478(10) -0.1092(3) 0.2305(7) 0.0623(11) Uani d 1
C C7 0.5688(6) 0.0531(2) 0.4279(5) 0.0450(8) Uani d 1
C C8 0.6741(7) -0.0186(2) 0.7166(6) 0.0506(9) Uani d 1
C C9 0.8205(7) 0.1075(2) 0.7397(5) 0.0462(8) Uani d 1
C C10 1.0152(7) 0.1396(2) 0.6584(6) 0.0537(9) Uani d 1
C C11 1.1593(8) 0.1921(2) 0.7694(8) 0.0600(11) Uani d 1
C C12 1.1059(8) 0.2092(2) 0.9628(7) 0.0569(10) Uani d 1
C C13 0.9130(8) 0.1787(2) 1.0427(7) 0.0572(10) Uani d 1
C C14 0.7661(8) 0.1270(2) 0.9291(6) 0.0527(9) Uani d 1
N N1 0.6843(5) 0.05002(18) 0.6321(4) 0.0439(6) Uani d 1
N N2 1.2669(9) 0.2618(2) 1.0877(9) 0.0792(13) Uani d 1
O O1 0.1353(4) -0.03368(16) 0.5106(4) 0.0554(7) Uani d 1
O O2 0.5347(6) 0.10763(18) 0.3318(4) 0.0652(8) Uani d 1
O O3 0.7507(7) -0.0326(2) 0.8918(4) 0.0778(10) Uani d 1
O O4 1.4352(8) 0.2897(2) 1.0136(9) 0.1062(15) Uani d 1
O O5 1.2275(10) 0.2727(3) 1.2621(8) 0.1155(18) Uani d 1
H H1 0.116(8) 0.007(3) 0.230(7) 0.054(11) Uiso d 1
H H2 0.580(7) -0.033(2) 0.258(6) 0.047(10) Uiso d 1
H H3 0.647(8) -0.107(2) 0.537(6) 0.052(11) Uiso d 1
H H4 0.280(8) -0.103(3) 0.724(7) 0.062(13) Uiso d 1
H H5A 0.042(10) -0.175(3) 0.460(8) 0.077(15) Uiso d 1
H H5B 0.320(9) -0.184(3) 0.429(7) 0.064(13) Uiso d 1
H H6A -0.008(13) -0.112(3) 0.170(9) 0.10(2) Uiso d 1
H H6B 0.269(10) -0.123(3) 0.136(9) 0.082(16) Uiso d 1
H H10 1.061(7) 0.128(2) 0.526(6) 0.046(10) Uiso d 1
H H11 1.282(10) 0.214(3) 0.713(8) 0.077(16) Uiso d 1
H H13 0.895(9) 0.192(3) 1.177(8) 0.064(14) Uiso d 1
H H14 0.641(8) 0.102(2) 0.992(6) 0.047(10) Uiso d 1

loop_
_atom_site_aniso_label
_atom_site_aniso_U_11
_atom_site_aniso_U_22
_atom_site_aniso_U_33
_atom_site_aniso_U_12
_atom_site_aniso_U_13
_atom_site_aniso_U_23
C1 0.0469(17) 0.053(2) 0.0524(19) 0.0052(17) -0.0061(15) -0.0012(18)
C2 0.0426(16) 0.060(2) 0.0371(16) 0.0046(16) 0.0090(13) -0.0020(16)
C3 0.0420(16) 0.048(2) 0.0478(19) 0.0066(15) 0.0035(14) 0.0036(16)
C4 0.0517(19) 0.052(2) 0.049(2) -0.0032(17) 0.0056(16) 0.0003(17)
C5 0.054(2) 0.055(2) 0.073(3) -0.004(2) 0.002(2) -0.005(2)
C6 0.060(2) 0.061(2) 0.061(2) 0.003(2) -0.010(2) -0.010(2)
C7 0.0419(16) 0.056(2) 0.0389(15) -0.0007(17) 0.0106(13) 0.0040(17)
C8 0.0452(17) 0.053(2) 0.0504(19) 0.0027(17) -0.0016(14) 0.0090(18)
C9 0.0477(18) 0.0430(18) 0.0468(17) 0.0039(15) 0.0035(15) 0.0066(16)
C10 0.0510(19) 0.053(2) 0.059(2) 0.0016(18) 0.0128(17) 0.0036(19)
C11 0.0492(19) 0.046(2) 0.085(3) -0.0008(18) 0.011(2) 0.005(2)
C12 0.054(2) 0.043(2) 0.068(3) 0.0050(17) -0.0058(19) -0.0033(18)
C13 0.060(2) 0.055(2) 0.054(2) 0.0036(19) 0.0016(18) -0.0042(19)
C14 0.054(2) 0.056(2) 0.0483(19) -0.0023(18) 0.0076(16) 0.0044(18)
N1 0.0441(14) 0.0470(15) 0.0395(13) -0.0007(14) 0.0028(11) 0.0053(14)
N2 0.066(2) 0.048(2) 0.118(4) 0.0001(19) -0.003(2) -0.014(2)
O1 0.0432(12) 0.0569(15) 0.0671(16) 0.0020(12) 0.0113(11) -0.0072(14)
O2 0.084(2) 0.0622(17) 0.0470(14) -0.0069(16) 0.0018(13) 0.0164(14)
O3 0.107(2) 0.0626(19) 0.0518(15) -0.011(2) -0.0247(15) 0.0169(14)
O4 0.077(2) 0.073(2) 0.167(4) -0.024(2) 0.012(3) -0.036(3)
O5 0.131(4) 0.101(3) 0.110(3) -0.026(3) 0.003(3) -0.056(3)

loop_
_atom_type_symbol
_atom_type_description
_atom_type_scat_dispersion_real
_atom_type_scat_dispersion_imag
_atom_type_scat_source
C C 0.0181 0.0091 'International Tables Vol C Tables 4.2.6.8 and 6.1.1.4'
H H 0.0000 0.0000 'International Tables Vol C Tables 4.2.6.8 and 6.1.1.4'
N N 0.0311 0.0180 'International Tables Vol C Tables 4.2.6.8 and 6.1.1.4'
O O 0.0492 0.0322 'International Tables Vol C Tables 4.2.6.8 and 6.1.1.4'

loop_
_geom_angle_atom_site_label_1
_geom_angle_atom_site_label_2
_geom_angle_atom_site_label_3
_geom_angle
O1 C1 C2 101.1(3)
O1 C1 C6 102.9(4)
C2 C1 C6 109.1(4)
O1 C1 H1 109(3)
C2 C1 H1 115(3)
C6 C1 H1 118(3)
C7 C2 C1 113.6(3)
C7 C2 C3 105.1(3)
C1 C2 C3 101.3(3)
C7 C2 H2 106(3)
C1 C2 H2 116(2)
C3 C2 H2 115(3)
C8 C3 C4 113.4(3)
C8 C3 C2 105.5(3)
C4 C3 C2 102.0(3)
C8 C3 H3 113(3)
C4 C3 H3 108(3)
C2 C3 H3 114(3)
O1 C4 C5 102.6(3)
O1 C4 C3 101.9(3)
C5 C4 C3 109.1(3)
O1 C4 H4 110(3)
C5 C4 H4 118(3)
C3 C4 H4 113(3)
C4 C5 C6 101.7(4)
C4 C5 H5A 111(3)
C6 C5 H5A 110(3)
C4 C5 H5B 109(3)
C6 C5 H5B 114(3)
H5A C5 H5B 111(4)
C5 C6 C1 101.7(3)
C5 C6 H6A 113(4)
C1 C6 H6A 110(4)
C5 C6 H6B 110(3)
C1 C6 H6B 110(3)
H6A C6 H6B 112(5)
O2 C7 N1 123.8(4)
O2 C7 C2 128.0(3)
N1 C7 C2 108.2(3)
O3 C8 N1 123.9(4)
O3 C8 C3 127.7(4)
N1 C8 C3 108.4(3)
C14 C9 C10 121.2(4)
C14 C9 N1 119.2(3)
C10 C9 N1 119.4(3)
C9 C10 C11 119.5(4)
C9 C10 H10 125(2)
C11 C10 H10 116(2)
C10 C11 C12 118.2(4)
C10 C11 H11 119(4)
C12 C11 H11 123(4)
C13 C12 C11 122.7(4)
C13 C12 N2 118.4(4)
C11 C12 N2 118.8(4)
C12 C13 C14 118.8(4)
C12 C13 H13 117(3)
C14 C13 H13 124(3)
C9 C14 C13 119.5(4)
C9 C14 H14 121(3)
C13 C14 H14 119(2)
C7 N1 C8 112.6(3)
C7 N1 C9 124.7(3)
C8 N1 C9 122.4(3)
O4 N2 O5 124.1(5)
O4 N2 C12 118.0(5)
O5 N2 C12 117.9(5)
C4 O1 C1 96.5(3)

loop_
_geom_bond_atom_site_label_1
_geom_bond_atom_site_label_2
_geom_bond_distance
C1 O1 1.442(5)
C1 C2 1.529(5)
C1 C6 1.540(6)
C1 H1 0.98(5)
C2 C7 1.510(6)
C2 C3 1.530(5)
C2 H2 0.91(4)
C3 C8 1.501(5)
C3 C4 1.526(5)
C3 H3 0.90(5)
C4 O1 1.440(5)
C4 C5 1.525(6)
C4 H4 0.94(5)
C5 C6 1.527(7)
C5 H5A 1.00(5)
C5 H5B 0.87(5)
C6 H6A 0.87(7)
C6 H6B 1.00(6)
C7 O2 1.197(5)
C7 N1 1.397(4)
C8 O3 1.197(4)
C8 N1 1.399(5)
C9 C14 1.378(5)
C9 C10 1.383(5)
C9 N1 1.422(5)
C10 C11 1.385(6)
C10 H10 0.97(4)
C11 C12 1.390(7)
C11 H11 0.90(6)
C12 C13 1.358(6)
C12 N2 1.471(6)
C13 C14 1.389(6)
C13 H13 0.94(5)
C14 H14 0.97(4)
N2 O4 1.209(7)
N2 O5 1.221(7)

loop_
_geom_hbond_atom_site_label_D
_geom_hbond_atom_site_label_H
_geom_hbond_atom_site_label_A
_geom_hbond_site_symmetry_A
_geom_hbond_distance_DH
_geom_hbond_distance_HA
_geom_hbond_distance_DA
_geom_hbond_angle_DHA
C6 H6A O3 1_454 0.87(7) 2.55(7) 3.179(6) 130(5)
C6 H6B O4 2_746 1.00(6) 2.57(6) 3.504(7) 154(5)
C14 H14 O2 1_556 0.97(4) 2.40(4) 3.128(5) 131(3)
C13 H13 O5 . 0.94(5) 2.33(5) 2.693(6) 102(3)

_cod_database_fobs_code 2021935
